data_1543396
loop_
_publ_author_name
'Mikshiev, Vladimir Y.'
'Antonov, Alexander S.'
'Pozharskii, Alexander F.'

_publ_section_title
;
 Tandem Synthesis of 10-Dimethylaminobenzo[h]quinazolines from
 2-Ketimino-1,8-bis(dimethylamino)naphthalenes via Nucleophilic
 Replacement of the Unactivated Aromatic NMe2 Group.
;
_journal_issue 12
_journal_name_full 'Organic letters'
_journal_page_first 2872
_journal_page_last 2875
_journal_paper_doi 10.1021/acs.orglett.6b01178
_journal_volume 18
_journal_year 2016
_chemical_formula_moiety 'C26 H21 N3'
_chemical_formula_sum 'C26 H21 N3'
_chemical_formula_weight 375.46
_chemical_name_systematic
; 
 ? 
;
_space_group_IT_number 14
_symmetry_cell_setting monoclinic
_symmetry_space_group_name_Hall '-P 2yn'
_symmetry_space_group_name_H-M 'P 1 21/n 1'
_atom_sites_solution_hydrogens geom
_atom_sites_solution_primary direct
_atom_sites_solution_secondary difmap
_audit_creation_method SHELXL-97
_cell_angle_alpha 90.00
_cell_angle_beta 93.8250(10)
_cell_angle_gamma 90.00
_cell_formula_units_Z 4
_cell_length_a 12.5200(6)
_cell_length_b 11.4587(5)
_cell_length_c 13.5749(6)
_cell_measurement_reflns_used 7891
_cell_measurement_temperature 120(2)
_cell_measurement_theta_max 28.25
_cell_measurement_theta_min 2.33
_cell_volume 1943.16(15)
_computing_cell_refinement 'SAINT (Bruker, 2009)'
_computing_data_collection 'APEX (Bruker, 2009)'
_computing_data_reduction 'SAINT (Bruker, 2009)'
_computing_molecular_graphics 'SHELXTL (Sheldrick, 2008)'
_computing_publication_material 'SHELXTL (Sheldrick, 2008) and PLATON (Spek, 2009)'
_computing_structure_refinement 'SHELXTL (Sheldrick, 2008)'
_computing_structure_solution 'SHELXTL (Sheldrick, 2008)'
_diffrn_ambient_temperature 120(2)
_diffrn_measured_fraction_theta_full 0.995
_diffrn_measured_fraction_theta_max 0.995
_diffrn_measurement_device_type 'Bruker APEX-II CCD'
_diffrn_measurement_method '\f and \w scans'
_diffrn_radiation_monochromator graphite
_diffrn_radiation_source 'sealed tube'
_diffrn_radiation_type MoK\a
_diffrn_radiation_wavelength 0.71073
_diffrn_reflns_av_R_equivalents 0.0418
_diffrn_reflns_av_sigmaI/netI 0.0282
_diffrn_reflns_limit_h_max 16
_diffrn_reflns_limit_h_min -16
_diffrn_reflns_limit_k_max 15
_diffrn_reflns_limit_k_min -15
_diffrn_reflns_limit_l_max 18
_diffrn_reflns_limit_l_min -18
_diffrn_reflns_number 28405
_diffrn_reflns_theta_full 28.40
_diffrn_reflns_theta_max 28.40
_diffrn_reflns_theta_min 2.14
_diffrn_standards_decay_% 0
_diffrn_standards_number 0
_exptl_absorpt_coefficient_mu 0.076
_exptl_absorpt_correction_type none
_exptl_crystal_colour yellow
_exptl_crystal_density_diffrn 1.283
_exptl_crystal_density_method 'not measured'
_exptl_crystal_description prizm
_exptl_crystal_F_000 792
_exptl_crystal_size_max 0.28
_exptl_crystal_size_mid 0.24
_exptl_crystal_size_min 0.20
_refine_diff_density_max 0.289
_refine_diff_density_min -0.227
_refine_diff_density_rms 0.048
_refine_ls_extinction_method none
_refine_ls_goodness_of_fit_ref 1.027
_refine_ls_hydrogen_treatment constr
_refine_ls_matrix_type full
_refine_ls_number_parameters 264
_refine_ls_number_reflns 4856
_refine_ls_number_restraints 0
_refine_ls_restrained_S_all 1.027
_refine_ls_R_factor_all 0.0596
_refine_ls_R_factor_gt 0.0467
_refine_ls_shift/su_max 0.000
_refine_ls_shift/su_mean 0.000
_refine_ls_structure_factor_coef Fsqd
_refine_ls_weighting_details 'calc w=1/[\s^2^(Fo^2^)+(0.0600P)^2^+0.6355P] where P=(Fo^2^+2Fc^2^)/3'
_refine_ls_weighting_scheme calc
_refine_ls_wR_factor_gt 0.1132
_refine_ls_wR_factor_ref 0.1229
_reflns_number_gt 3972
_reflns_number_total 4856
_reflns_threshold_expression I>2\s(I)
_cod_data_source_file ol6b01178_si_002.cif
_cod_data_source_block 3a
_cod_depositor_comments
;
The following automatic conversions were performed:

'_symmetry_cell_setting' value 'Monoclinic' changed to 'monoclinic'
according to
/usr/data/users/saulius/crontab/automatic-downloads/rss-feeds/ACS/lib/dictionaries/cif_core.dic
dictionary named 'cif_core.dic' version 2.4.2 from 2011-04-26.

Automatic conversion script
Id: cif_fix_values 4268 2015-11-12 08:31:59Z antanas 

 Adding full bibliography for 1543396--1543397.cif.
;
_cod_original_sg_symbol_H-M 'P 21/n '
_cod_database_code 1543396

loop_
_symmetry_equiv_pos_as_xyz
'x, y, z'
'-x+1/2, y+1/2, -z+1/2'
'-x, -y, -z'
'x-1/2, -y-1/2, z-1/2'

loop_
_atom_site_label
_atom_site_type_symbol
_atom_site_fract_x
_atom_site_fract_y
_atom_site_fract_z
_atom_site_U_iso_or_equiv
_atom_site_adp_type
_atom_site_occupancy
_atom_site_symmetry_multiplicity
_atom_site_calc_flag
_atom_site_refinement_flags
N1 N 0.85310(8) 0.46511(8) 0.13026(7) 0.0188(2) Uani 1 1 d .
N2 N 0.91549(8) 0.61372(9) 0.24327(8) 0.0207(2) Uani 1 1 d .
N3 N 0.75367(9) 0.30837(10) 0.00147(8) 0.0270(3) Uani 1 1 d .
C1 C 0.78757(10) 0.38429(11) -0.07198(9) 0.0207(2) Uani 1 1 d .
C2 C 0.83673(9) 0.49526(10) -0.04736(9) 0.0193(2) Uani 1 1 d .
C3 C 0.86592(9) 0.53639(10) 0.05245(9) 0.0186(2) Uani 1 1 d .
C4 C 0.88261(9) 0.50404(10) 0.21976(9) 0.0184(2) Uani 1 1 d .
C5 C 0.92736(9) 0.68621(10) 0.16814(9) 0.0199(2) Uani 1 1 d .
C6 C 0.91055(9) 0.64934(10) 0.06825(9) 0.0198(2) Uani 1 1 d .
C7 C 0.93731(10) 0.71886(11) -0.01440(10) 0.0250(3) Uani 1 1 d .
H7A H 0.9700 0.7931 -0.0040 0.030 Uiso 1 1 calc R
C8 C 0.91594(11) 0.67860(11) -0.10678(10) 0.0261(3) Uani 1 1 d .
H8A H 0.9353 0.7251 -0.1607 0.031 Uiso 1 1 calc R
C9 C 0.86506(10) 0.56823(11) -0.12677(9) 0.0223(3) Uani 1 1 d .
C10 C 0.84730(11) 0.53186(12) -0.22533(10) 0.0268(3) Uani 1 1 d .
H10A H 0.8660 0.5818 -0.2773 0.032 Uiso 1 1 calc R
C11 C 0.80331(11) 0.42512(12) -0.24682(10) 0.0276(3) Uani 1 1 d .
H11A H 0.7923 0.4006 -0.3136 0.033 Uiso 1 1 calc R
C12 C 0.77439(10) 0.35183(11) -0.17080(9) 0.0242(3) Uani 1 1 d .
H12A H 0.7448 0.2774 -0.1871 0.029 Uiso 1 1 calc R
C13 C 0.74203(15) 0.18575(13) -0.02494(12) 0.0410(4) Uani 1 1 d .
H13A H 0.8029 0.1613 -0.0618 0.061 Uiso 1 1 calc R
H13B H 0.6754 0.1746 -0.0660 0.061 Uiso 1 1 calc R
H13C H 0.7399 0.1387 0.0352 0.061 Uiso 1 1 calc R
C14 C 0.66228(11) 0.34974(15) 0.05349(11) 0.0367(4) Uani 1 1 d .
H14A H 0.6703 0.4334 0.0670 0.055 Uiso 1 1 calc R
H14B H 0.6592 0.3073 0.1159 0.055 Uiso 1 1 calc R
H14C H 0.5961 0.3363 0.0124 0.055 Uiso 1 1 calc R
C15 C 0.87563(9) 0.41941(10) 0.30220(9) 0.0185(2) Uani 1 1 d .
C16 C 0.84698(10) 0.30365(10) 0.28180(9) 0.0208(3) Uani 1 1 d .
H16A H 0.8331 0.2791 0.2153 0.025 Uiso 1 1 calc R
C17 C 0.83864(10) 0.22434(11) 0.35817(10) 0.0236(3) Uani 1 1 d .
H17A H 0.8192 0.1457 0.3438 0.028 Uiso 1 1 calc R
C18 C 0.85861(11) 0.25943(12) 0.45562(10) 0.0260(3) Uani 1 1 d .
H18A H 0.8519 0.2052 0.5078 0.031 Uiso 1 1 calc R
C19 C 0.88839(11) 0.37385(12) 0.47646(10) 0.0265(3) Uani 1 1 d .
H19A H 0.9029 0.3978 0.5430 0.032 Uiso 1 1 calc R
C20 C 0.89706(10) 0.45353(11) 0.40024(9) 0.0226(3) Uani 1 1 d .
H20A H 0.9177 0.5317 0.4150 0.027 Uiso 1 1 calc R
C21 C 0.95771(10) 0.80804(10) 0.19582(9) 0.0210(3) Uani 1 1 d .
C22 C 1.03372(10) 0.82660(11) 0.27427(9) 0.0223(3) Uani 1 1 d .
H22A H 1.0662 0.7617 0.3079 0.027 Uiso 1 1 calc R
C23 C 1.06212(10) 0.93881(11) 0.30345(10) 0.0251(3) Uani 1 1 d .
H23A H 1.1151 0.9506 0.3559 0.030 Uiso 1 1 calc R
C24 C 1.01318(11) 1.03395(11) 0.25618(11) 0.0282(3) Uani 1 1 d .
H24A H 1.0324 1.1109 0.2763 0.034 Uiso 1 1 calc R
C25 C 0.93626(11) 1.01649(11) 0.17955(11) 0.0297(3) Uani 1 1 d .
H25A H 0.9024 1.0817 0.1476 0.036 Uiso 1 1 calc R
C26 C 0.90828(10) 0.90421(11) 0.14907(10) 0.0256(3) Uani 1 1 d .
H26A H 0.8555 0.8929 0.0964 0.031 Uiso 1 1 calc R

loop_
_atom_site_aniso_label
_atom_site_aniso_U_11
_atom_site_aniso_U_22
_atom_site_aniso_U_33
_atom_site_aniso_U_23
_atom_site_aniso_U_13
_atom_site_aniso_U_12
N1 0.0189(5) 0.0178(5) 0.0196(5) 0.0013(4) 0.0007(4) 0.0002(4)
N2 0.0199(5) 0.0174(5) 0.0244(5) 0.0004(4) -0.0004(4) -0.0007(4)
N3 0.0322(6) 0.0274(6) 0.0214(5) -0.0015(4) 0.0026(5) -0.0103(5)
C1 0.0181(6) 0.0236(6) 0.0203(6) 0.0004(5) 0.0013(4) 0.0023(4)
C2 0.0172(5) 0.0207(6) 0.0200(6) 0.0021(4) 0.0017(4) 0.0040(4)
C3 0.0158(5) 0.0188(5) 0.0213(6) 0.0018(4) 0.0015(4) 0.0025(4)
C4 0.0168(5) 0.0178(5) 0.0203(6) 0.0009(4) 0.0005(4) -0.0001(4)
C5 0.0161(5) 0.0172(5) 0.0264(6) 0.0009(5) 0.0005(5) 0.0001(4)
C6 0.0172(5) 0.0180(5) 0.0242(6) 0.0028(5) 0.0016(4) 0.0022(4)
C7 0.0248(6) 0.0203(6) 0.0304(7) 0.0051(5) 0.0050(5) -0.0003(5)
C8 0.0285(7) 0.0231(6) 0.0274(7) 0.0081(5) 0.0079(5) 0.0024(5)
C9 0.0206(6) 0.0238(6) 0.0229(6) 0.0035(5) 0.0044(5) 0.0064(5)
C10 0.0291(7) 0.0314(7) 0.0206(6) 0.0057(5) 0.0068(5) 0.0079(5)
C11 0.0305(7) 0.0343(7) 0.0182(6) -0.0012(5) 0.0040(5) 0.0081(5)
C12 0.0239(6) 0.0256(6) 0.0230(6) -0.0030(5) 0.0017(5) 0.0027(5)
C13 0.0631(11) 0.0299(7) 0.0288(7) 0.0013(6) -0.0060(7) -0.0192(7)
C14 0.0254(7) 0.0599(10) 0.0248(7) 0.0030(7) 0.0027(5) -0.0130(7)
C15 0.0169(5) 0.0187(5) 0.0198(6) 0.0016(4) 0.0004(4) 0.0001(4)
C16 0.0222(6) 0.0192(6) 0.0209(6) -0.0002(5) 0.0004(5) -0.0002(4)
C17 0.0229(6) 0.0190(6) 0.0286(7) 0.0026(5) 0.0007(5) -0.0018(5)
C18 0.0251(6) 0.0277(6) 0.0250(6) 0.0083(5) -0.0001(5) -0.0019(5)
C19 0.0271(7) 0.0331(7) 0.0191(6) 0.0005(5) -0.0009(5) -0.0048(5)
C20 0.0223(6) 0.0218(6) 0.0234(6) -0.0016(5) -0.0005(5) -0.0038(5)
C21 0.0197(6) 0.0180(6) 0.0255(6) 0.0010(5) 0.0031(5) -0.0018(4)
C22 0.0219(6) 0.0187(6) 0.0263(6) 0.0027(5) 0.0011(5) 0.0002(4)
C23 0.0230(6) 0.0232(6) 0.0287(7) 0.0003(5) -0.0006(5) -0.0044(5)
C24 0.0296(7) 0.0168(6) 0.0381(8) -0.0005(5) 0.0020(6) -0.0043(5)
C25 0.0310(7) 0.0180(6) 0.0395(8) 0.0043(5) -0.0024(6) 0.0020(5)
C26 0.0236(6) 0.0214(6) 0.0311(7) 0.0018(5) -0.0027(5) -0.0004(5)

loop_
_atom_type_symbol
_atom_type_description
_atom_type_scat_dispersion_real
_atom_type_scat_dispersion_imag
_atom_type_scat_source
C C 0.0033 0.0016 'International Tables Vol C Tables 4.2.6.8 and 6.1.1.4'
H H 0.0000 0.0000 'International Tables Vol C Tables 4.2.6.8 and 6.1.1.4'
N N 0.0061 0.0033 'International Tables Vol C Tables 4.2.6.8 and 6.1.1.4'

loop_
_geom_angle_atom_site_label_1
_geom_angle_atom_site_label_2
_geom_angle_atom_site_label_3
_geom_angle
C4 N1 C3 118.21(10)
C5 N2 C4 116.50(10)
C1 N3 C13 116.85(11)
C1 N3 C14 115.05(11)
C13 N3 C14 111.29(12)
C12 C1 N3 119.67(11)
C12 C1 C2 118.72(11)
N3 C1 C2 121.61(11)
C9 C2 C1 117.72(11)
C9 C2 C3 116.93(11)
C1 C2 C3 125.24(11)
N1 C3 C6 119.87(11)
N1 C3 C2 119.66(10)
C6 C3 C2 120.44(11)
N1 C4 N2 126.23(11)
N1 C4 C15 116.36(10)
N2 C4 C15 117.38(10)
N2 C5 C6 121.87(11)
N2 C5 C21 115.56(11)
C6 C5 C21 122.57(11)
C3 C6 C5 116.51(11)
C3 C6 C7 119.88(11)
C5 C6 C7 123.61(11)
C8 C7 C6 119.76(12)
C8 C7 H7A 120.1
C6 C7 H7A 120.1
C7 C8 C9 122.46(12)
C7 C8 H8A 118.8
C9 C8 H8A 118.8
C10 C9 C2 120.92(12)
C10 C9 C8 118.82(12)
C2 C9 C8 120.22(11)
C11 C10 C9 120.35(12)
C11 C10 H10A 119.8
C9 C10 H10A 119.8
C10 C11 C12 120.11(12)
C10 C11 H11A 119.9
C12 C11 H11A 119.9
C1 C12 C11 122.12(12)
C1 C12 H12A 118.9
C11 C12 H12A 118.9
N3 C13 H13A 109.5
N3 C13 H13B 109.5
H13A C13 H13B 109.5
N3 C13 H13C 109.5
H13A C13 H13C 109.5
H13B C13 H13C 109.5
N3 C14 H14A 109.5
N3 C14 H14B 109.5
H14A C14 H14B 109.5
N3 C14 H14C 109.5
H14A C14 H14C 109.5
H14B C14 H14C 109.5
C20 C15 C16 119.04(11)
C20 C15 C4 121.16(11)
C16 C15 C4 119.80(11)
C17 C16 C15 120.32(11)
C17 C16 H16A 119.8
C15 C16 H16A 119.8
C16 C17 C18 120.27(11)
C16 C17 H17A 119.9
C18 C17 H17A 119.9
C19 C18 C17 119.78(12)
C19 C18 H18A 120.1
C17 C18 H18A 120.1
C18 C19 C20 120.17(12)
C18 C19 H19A 119.9
C20 C19 H19A 119.9
C19 C20 C15 120.42(11)
C19 C20 H20A 119.8
C15 C20 H20A 119.8
C26 C21 C22 119.04(11)
C26 C21 C5 121.86(11)
C22 C21 C5 119.01(11)
C23 C22 C21 120.57(11)
C23 C22 H22A 119.7
C21 C22 H22A 119.7
C22 C23 C24 120.03(12)
C22 C23 H23A 120.0
C24 C23 H23A 120.0
C25 C24 C23 119.86(12)
C25 C24 H24A 120.1
C23 C24 H24A 120.1
C24 C25 C26 120.44(12)
C24 C25 H25A 119.8
C26 C25 H25A 119.8
C25 C26 C21 120.03(12)
C25 C26 H26A 120.0
C21 C26 H26A 120.0

loop_
_geom_bond_atom_site_label_1
_geom_bond_atom_site_label_2
_geom_bond_distance
N1 C4 1.3236(15)
N1 C3 1.3533(15)
N2 C5 1.3314(16)
N2 C4 1.3540(15)
N3 C1 1.4098(16)
N3 C13 1.4550(17)
N3 C14 1.4630(19)
C1 C12 1.3912(17)
C1 C2 1.4422(17)
C2 C9 1.4275(17)
C2 C3 1.4579(17)
C3 C6 1.4203(16)
C4 C15 1.4878(16)
C5 C6 1.4225(18)
C5 C21 1.4883(16)
C6 C7 1.4337(17)
C7 C8 1.3462(19)
C7 H7A 0.9500
C8 C9 1.4338(18)
C8 H8A 0.9500
C9 C10 1.4049(18)
C10 C11 1.365(2)
C10 H10A 0.9500
C11 C12 1.3969(18)
C11 H11A 0.9500
C12 H12A 0.9500
C13 H13A 0.9800
C13 H13B 0.9800
C13 H13C 0.9800
C14 H14A 0.9800
C14 H14B 0.9800
C14 H14C 0.9800
C15 C20 1.3959(17)
C15 C16 1.3970(16)
C16 C17 1.3878(17)
C16 H16A 0.9500
C17 C18 1.3892(19)
C17 H17A 0.9500
C18 C19 1.3871(19)
C18 H18A 0.9500
C19 C20 1.3895(18)
C19 H19A 0.9500
C20 H20A 0.9500
C21 C26 1.3956(17)
C21 C22 1.3963(18)
C22 C23 1.3848(17)
C22 H22A 0.9500
C23 C24 1.3868(18)
C23 H23A 0.9500
C24 C25 1.384(2)
C24 H24A 0.9500
C25 C26 1.3892(18)
C25 H25A 0.9500
C26 H26A 0.9500

loop_
_geom_torsion_atom_site_label_1
_geom_torsion_atom_site_label_2
_geom_torsion_atom_site_label_3
_geom_torsion_atom_site_label_4
_geom_torsion
C13 N3 C1 C12 21.20(18)
C14 N3 C1 C12 -112.10(13)
C13 N3 C1 C2 -158.30(13)
C14 N3 C1 C2 68.39(15)
C12 C1 C2 C9 2.67(17)
N3 C1 C2 C9 -177.82(11)
C12 C1 C2 C3 -173.42(11)
N3 C1 C2 C3 6.09(18)
C4 N1 C3 C6 0.32(16)
C4 N1 C3 C2 178.49(10)
C9 C2 C3 N1 -171.99(10)
C1 C2 C3 N1 4.12(18)
C9 C2 C3 C6 6.17(16)
C1 C2 C3 C6 -177.72(11)
C3 N1 C4 N2 6.87(18)
C3 N1 C4 C15 -175.04(10)
C5 N2 C4 N1 -5.80(18)
C5 N2 C4 C15 176.12(10)
C4 N2 C5 C6 -2.42(17)
C4 N2 C5 C21 176.75(10)
N1 C3 C6 C5 -7.47(16)
C2 C3 C6 C5 174.37(10)
N1 C3 C6 C7 171.76(11)
C2 C3 C6 C7 -6.40(17)
N2 C5 C6 C3 8.63(17)
C21 C5 C6 C3 -170.47(11)
N2 C5 C6 C7 -170.56(11)
C21 C5 C6 C7 10.33(18)
C3 C6 C7 C8 2.69(18)
C5 C6 C7 C8 -178.14(12)
C6 C7 C8 C9 1.1(2)
C1 C2 C9 C10 -1.14(17)
C3 C2 C9 C10 175.27(11)
C1 C2 C9 C8 -178.87(11)
C3 C2 C9 C8 -2.45(17)
C7 C8 C9 C10 -178.94(12)
C7 C8 C9 C2 -1.17(19)
C2 C9 C10 C11 -0.60(19)
C8 C9 C10 C11 177.15(12)
C9 C10 C11 C12 0.80(19)
N3 C1 C12 C11 177.90(12)
C2 C1 C12 C11 -2.59(18)
C10 C11 C12 C1 0.8(2)
N1 C4 C15 C20 -175.16(11)
N2 C4 C15 C20 3.11(17)
N1 C4 C15 C16 4.70(16)
N2 C4 C15 C16 -177.03(11)
C20 C15 C16 C17 0.84(18)
C4 C15 C16 C17 -179.03(11)
C15 C16 C17 C18 0.07(19)
C16 C17 C18 C19 -0.87(19)
C17 C18 C19 C20 0.7(2)
C18 C19 C20 C15 0.2(2)
C16 C15 C20 C19 -0.97(18)
C4 C15 C20 C19 178.90(11)
N2 C5 C21 C26 -135.29(13)
C6 C5 C21 C26 43.87(17)
N2 C5 C21 C22 41.25(16)
C6 C5 C21 C22 -139.58(12)
C26 C21 C22 C23 -1.92(19)
C5 C21 C22 C23 -178.56(11)
C21 C22 C23 C24 1.5(2)
C22 C23 C24 C25 -0.3(2)
C23 C24 C25 C26 -0.5(2)
C24 C25 C26 C21 0.1(2)
C22 C21 C26 C25 1.1(2)
C5 C21 C26 C25 177.68(12)
